data_4002005
loop_
_publ_author_name
'Doi, Iori'
'Miyazaki, Eigo'
'Takimiya, Kazuo'
'Kunugi, Yoshihito'

_publ_section_title
;
 Development ofN-Alkyl-Substituted Bis(pyrrolo[3,4-d])tetrathiafulvalenes
 as Organic Semiconductors for Solution-Processible Field-Effect
 Transistors
;
_journal_issue 22
_journal_name_full 'Chemistry of Materials'
_journal_page_first 5230
_journal_paper_doi 10.1021/cm070956+
_journal_volume 19
_journal_year 2007
_chemical_formula_sum 'C42 H70 N2 S4'
_chemical_formula_weight 731.27
_chemical_melting_point 393.7(5)
_chemical_name_common Bis(N-n-cetylpyrrolo[3,4-d])TTF
_space_group_IT_number 2
_symmetry_cell_setting triclinic
_symmetry_Int_Tables_number 2
_symmetry_space_group_name_Hall '-P 1'
_symmetry_space_group_name_H-M 'P -1'
_atom_sites_solution_hydrogens geom
_atom_sites_solution_primary direct
_atom_sites_solution_secondary difmap
_audit_creation_method SHELXL-97
_cell_angle_alpha 92.34(2)
_cell_angle_beta 94.06(2)
_cell_angle_gamma 103.68(2)
_cell_formula_units_Z 1
_cell_length_a 5.394(3)
_cell_length_b 7.502(3)
_cell_length_c 26.920(2)
_cell_measurement_reflns_used 7684
_cell_measurement_temperature 200(2)
_cell_measurement_theta_max 27.5
_cell_measurement_theta_min 1.5
_cell_volume 1053.9(7)
_computing_cell_refinement PROCESS-AUTO'
_computing_data_collection PROCESS-AUTO'
_computing_data_reduction 'teXsan Ver. 1.11'
_computing_structure_refinement 'SHELXL-97 (Sheldrick, 1997)'
_computing_structure_solution 'SHELXS-97 (Sheldrick, 1990)'
_diffrn_ambient_temperature 200(2)
_diffrn_detector_area_resol_mean 10.00
_diffrn_measured_fraction_theta_full 0.819
_diffrn_measured_fraction_theta_max 0.819
_diffrn_measurement_device_type 'Rigaku RAXIS-RAPID Imaging Plate'
_diffrn_measurement_method \w
_diffrn_radiation_monochromator graphite
_diffrn_radiation_source 'fine-focus sealed tube'
_diffrn_radiation_type MoK\a
_diffrn_radiation_wavelength 0.71069
_diffrn_reflns_av_R_equivalents 0.0538
_diffrn_reflns_av_sigmaI/netI 0.0614
_diffrn_reflns_limit_h_max 6
_diffrn_reflns_limit_h_min -6
_diffrn_reflns_limit_k_max 9
_diffrn_reflns_limit_k_min -8
_diffrn_reflns_limit_l_max 34
_diffrn_reflns_limit_l_min -34
_diffrn_reflns_number 7780
_diffrn_reflns_theta_full 27.47
_diffrn_reflns_theta_max 27.47
_diffrn_reflns_theta_min 2.28
_exptl_absorpt_coefficient_mu 0.256
_exptl_absorpt_correction_T_max 0.975
_exptl_absorpt_correction_T_min 0.471
_exptl_absorpt_correction_type multi-scan
_exptl_absorpt_process_details '(Higashi, 1995)'
_exptl_crystal_colour yellow
_exptl_crystal_density_diffrn 1.152
_exptl_crystal_density_method 'not measured'
_exptl_crystal_description platelet
_exptl_crystal_size_max 0.300
_exptl_crystal_size_mid 0.250
_exptl_crystal_size_min 0.100
_refine_diff_density_max 0.385
_refine_diff_density_min -0.412
_refine_diff_density_rms 0.074
_refine_ls_extinction_method none
_refine_ls_goodness_of_fit_ref 0.928
_refine_ls_hydrogen_treatment mixed
_refine_ls_matrix_type full
_refine_ls_number_parameters 217
_refine_ls_number_reflns 3934
_refine_ls_number_restraints 0
_refine_ls_restrained_S_all 0.928
_refine_ls_R_factor_all 0.0852
_refine_ls_R_factor_gt 0.0564
_refine_ls_shift/su_max 0.001
_refine_ls_shift/su_mean 0.000
_refine_ls_structure_factor_coef Fsqd
_refine_ls_weighting_details 'calc w=1/[\s^2^(Fo^2^)+(0.1290P)^2^+0.0000P] where P=(Fo^2^+2Fc^2^)/3'
_refine_ls_weighting_scheme calc
_refine_ls_wR_factor_gt 0.1556
_refine_ls_wR_factor_ref 0.1777
_reflns_number_gt 2751
_reflns_number_total 3934
_reflns_threshold_expression >2sigma(I)
_cod_data_source_file cm070956%2B%2B-file003.cif
_cod_data_source_block 6(R=n-cetyl)
_cod_depositor_comments
;
The following automatic conversions were performed:

'_chemical_melting_point' value '393.2-394.2' was changed to
'393.7(5)' - the average value was taken and precision was estimated.

Automatic conversion script
Id: cif_fix_values 2281 2013-09-26 08:29:07Z andrius 
;
_cod_original_cell_volume 1053.8(9)
_cod_database_code 4002005

loop_
_symmetry_equiv_pos_as_xyz
'x, y, z'
'-x, -y, -z'

loop_
_atom_site_label
_atom_site_type_symbol
_atom_site_fract_x
_atom_site_fract_y
_atom_site_fract_z
_atom_site_U_iso_or_equiv
_atom_site_adp_type
_atom_site_occupancy
_atom_site_symmetry_multiplicity
_atom_site_calc_flag
S1 S 0.28083(14) 0.57442(9) 0.56518(3) 0.0363(2) Uani 1 1 d
S2 S 0.10003(14) 0.23137(9) 0.49728(2) 0.0337(2) Uani 1 1 d
N1 N 0.6552(5) 0.1938(3) 0.59746(8) 0.0350(6) Uani 1 1 d
C1 C 0.0812(5) 0.4598(3) 0.51286(9) 0.0290(6) Uani 1 1 d
C2 C 0.4337(5) 0.3960(4) 0.57488(9) 0.0309(6) Uani 1 1 d
C3 C 0.6260(6) 0.3698(4) 0.60813(10) 0.0343(6) Uani 1 1 d
C4 C 0.4889(6) 0.1117(4) 0.55820(10) 0.0329(6) Uani 1 1 d
C5 C 0.3479(5) 0.2343(3) 0.54325(9) 0.0301(6) Uani 1 1 d
C6 C 0.8589(6) 0.1168(4) 0.62035(10) 0.0365(7) Uani 1 1 d
C7 C 0.7739(6) -0.0251(4) 0.65825(10) 0.0352(6) Uani 1 1 d
C8 C 0.9896(6) -0.1180(4) 0.67215(10) 0.0379(7) Uani 1 1 d
C9 C 0.9294(6) -0.2639(4) 0.71065(10) 0.0370(7) Uani 1 1 d
C10 C 1.1375(6) -0.3696(4) 0.71817(10) 0.0376(7) Uani 1 1 d
C11 C 1.0734(6) -0.5264(4) 0.75302(10) 0.0401(7) Uani 1 1 d
C12 C 1.2836(6) -0.6295(4) 0.76077(10) 0.0395(7) Uani 1 1 d
C13 C 1.2204(6) -0.7859(4) 0.79590(11) 0.0406(7) Uani 1 1 d
C14 C 1.4313(6) -0.8880(4) 0.80446(11) 0.0399(7) Uani 1 1 d
C15 C 1.3690(6) -1.0416(4) 0.84039(11) 0.0414(7) Uani 1 1 d
C16 C 1.5794(6) -1.1435(4) 0.84908(11) 0.0427(7) Uani 1 1 d
C17 C 1.5183(6) -1.2977(4) 0.88497(11) 0.0416(7) Uani 1 1 d
C18 C 1.7320(6) -1.3980(4) 0.89332(11) 0.0425(7) Uani 1 1 d
C19 C 1.6724(7) -1.5524(4) 0.92898(11) 0.0458(8) Uani 1 1 d
C20 C 1.8825(7) -1.6558(5) 0.93578(12) 0.0552(9) Uani 1 1 d
C21 C 1.8248(10) -1.8115(6) 0.97097(15) 0.0776(13) Uani 1 1 d
H1 H 0.7182 0.4560 0.6342 0.037 Uiso 1 1 d
H2 H 0.4716 -0.0102 0.5437 0.039 Uiso 1 1 d
H3 H 0.9320 0.0598 0.5945 0.043 Uiso 1 1 d
H4 H 0.9895 0.2147 0.6366 0.043 Uiso 1 1 d
H5 H 0.7281 0.0334 0.6872 0.041 Uiso 1 1 d
H6 H 0.6253 -0.1151 0.6441 0.041 Uiso 1 1 d
H7 H 1.0309 -0.1742 0.6424 0.045 Uiso 1 1 d
H8 H 1.1352 -0.0246 0.6852 0.045 Uiso 1 1 d
H9 H 0.9088 -0.2056 0.7417 0.045 Uiso 1 1 d
H10 H 0.7708 -0.3493 0.6995 0.045 Uiso 1 1 d
H11 H 1.1675 -0.4191 0.6865 0.046 Uiso 1 1 d
H12 H 1.2924 -0.2855 0.7318 0.046 Uiso 1 1 d
H13 H 1.0433 -0.4775 0.7847 0.047 Uiso 1 1 d
H14 H 0.9201 -0.6114 0.7394 0.047 Uiso 1 1 d
H15 H 1.3119 -0.6819 0.7292 0.048 Uiso 1 1 d
H16 H 1.4376 -0.5460 0.7739 0.048 Uiso 1 1 d
H17 H 1.1911 -0.7339 0.8272 0.049 Uiso 1 1 d
H18 H 1.0694 -0.8704 0.7824 0.049 Uiso 1 1 d
H19 H 1.4599 -0.9407 0.7733 0.048 Uiso 1 1 d
H20 H 1.5845 -0.8020 0.8175 0.048 Uiso 1 1 d
H21 H 1.3398 -0.9872 0.8718 0.049 Uiso 1 1 d
H22 H 1.2148 -1.1258 0.8276 0.049 Uiso 1 1 d
H23 H 1.6100 -1.1950 0.8178 0.052 Uiso 1 1 d
H24 H 1.7325 -1.0583 0.8625 0.052 Uiso 1 1 d
H25 H 1.4826 -1.2484 0.9159 0.050 Uiso 1 1 d
H26 H 1.3658 -1.3861 0.8710 0.050 Uiso 1 1 d
H27 H 1.7655 -1.4493 0.8624 0.052 Uiso 1 1 d
H28 H 1.8838 -1.3105 0.9070 0.052 Uiso 1 1 d
H29 H 1.6486 -1.4991 0.9608 0.054 Uiso 1 1 d
H30 H 1.5176 -1.6356 0.9166 0.054 Uiso 1 1 d
H31 H 1.9111 -1.7057 0.9039 0.067 Uiso 1 1 d
H32 H 2.0408 -1.5702 0.9485 0.067 Uiso 1 1 d
H33 H 1.8067 -1.7612 1.0030 0.091 Uiso 1 1 d
H34 H 1.6756 -1.8965 0.9585 0.091 Uiso 1 1 d
H35 H 1.9660 -1.8691 0.9732 0.091 Uiso 1 1 d

loop_
_atom_site_aniso_label
_atom_site_aniso_U_11
_atom_site_aniso_U_22
_atom_site_aniso_U_33
_atom_site_aniso_U_23
_atom_site_aniso_U_13
_atom_site_aniso_U_12
S1 0.0395(5) 0.0301(4) 0.0392(4) -0.0018(3) -0.0099(3) 0.0127(3)
S2 0.0351(5) 0.0296(4) 0.0360(4) -0.0004(3) -0.0098(3) 0.0112(3)
N1 0.0362(15) 0.0363(14) 0.0345(12) 0.0066(9) -0.0049(10) 0.0137(11)
C1 0.0282(16) 0.0263(14) 0.0331(13) 0.0052(9) 0.0008(11) 0.0079(11)
C2 0.0325(17) 0.0288(14) 0.0318(13) 0.0047(10) -0.0015(11) 0.0087(11)
C3 0.0381(18) 0.0301(15) 0.0339(14) 0.0042(10) -0.0038(12) 0.0084(12)
C4 0.0329(17) 0.0334(15) 0.0326(13) 0.0042(10) -0.0027(11) 0.0091(12)
C5 0.0313(17) 0.0277(14) 0.0316(13) 0.0032(10) -0.0014(11) 0.0087(11)
C6 0.0293(17) 0.0412(16) 0.0403(15) 0.0124(12) -0.0035(12) 0.0114(12)
C7 0.0361(18) 0.0403(16) 0.0326(14) 0.0093(11) 0.0009(12) 0.0156(13)
C8 0.0395(19) 0.0396(16) 0.0379(15) 0.0100(11) 0.0010(13) 0.0156(13)
C9 0.043(2) 0.0370(16) 0.0347(14) 0.0085(11) 0.0008(12) 0.0155(13)
C10 0.0394(19) 0.0348(16) 0.0412(15) 0.0086(11) 0.0000(13) 0.0141(13)
C11 0.040(2) 0.0435(17) 0.0398(15) 0.0106(12) 0.0006(13) 0.0166(14)
C12 0.0400(19) 0.0400(16) 0.0416(16) 0.0135(12) 0.0016(13) 0.0146(13)
C13 0.047(2) 0.0369(16) 0.0426(16) 0.0124(12) 0.0037(13) 0.0168(14)
C14 0.043(2) 0.0377(16) 0.0424(16) 0.0121(12) 0.0019(13) 0.0149(13)
C15 0.043(2) 0.0399(17) 0.0453(16) 0.0137(12) 0.0041(14) 0.0160(14)
C16 0.046(2) 0.0418(18) 0.0438(16) 0.0122(12) 0.0023(14) 0.0172(14)
C17 0.046(2) 0.0377(17) 0.0455(16) 0.0113(12) 0.0040(14) 0.0177(13)
C18 0.041(2) 0.0463(18) 0.0444(16) 0.0166(13) 0.0023(13) 0.0158(14)
C19 0.050(2) 0.0468(19) 0.0452(17) 0.0146(13) 0.0051(15) 0.0188(15)
C20 0.069(3) 0.052(2) 0.054(2) 0.0169(15) 0.0020(18) 0.0302(19)
C21 0.112(4) 0.062(3) 0.066(2) 0.0240(19) -0.006(2) 0.035(3)

loop_
_atom_type_symbol
_atom_type_description
_atom_type_scat_dispersion_real
_atom_type_scat_dispersion_imag
_atom_type_scat_source
C C 0.0033 0.0016 'International Tables Vol C Tables 4.2.6.8 and 6.1.1.4'
S S 0.1246 0.1234 'International Tables Vol C Tables 4.2.6.8 and 6.1.1.4'
N N 0.0061 0.0033 'International Tables Vol C Tables 4.2.6.8 and 6.1.1.4'
H H 0.0000 0.0000 'International Tables Vol C Tables 4.2.6.8 and 6.1.1.4'

loop_
_geom_angle_atom_site_label_1
_geom_angle_atom_site_label_2
_geom_angle_atom_site_label_3
_geom_angle
_geom_angle_site_symmetry_1
_geom_angle_publ_flag
C2 S1 C1 94.51(12) . yes
C5 S2 C1 94.40(12) . yes
C4 N1 C3 110.0(2) . yes
C4 N1 C6 124.5(2) . yes
C3 N1 C6 124.9(2) . yes
C1 C1 S1 121.5(3) 2_566 yes
C1 C1 S2 121.9(3) 2_566 yes
S1 C1 S2 116.55(14) . yes
C3 C2 C5 107.9(2) . yes
C3 C2 S1 134.9(2) . yes
C5 C2 S1 117.3(2) . yes
C2 C3 N1 106.9(2) . yes
C2 C3 H1 126.2(3) . yes
N1 C3 H1 126.9(3) . yes
N1 C4 C5 107.8(2) . yes
N1 C4 H2 126.1(3) . yes
C5 C4 H2 126.1(3) . yes
C4 C5 C2 107.4(2) . yes
C4 C5 S2 135.5(2) . yes
C2 C5 S2 117.1(2) . yes
N1 C6 C7 115.1(2) . yes
N1 C6 H3 108.5(2) . yes
C7 C6 H3 107.9(2) . yes
N1 C6 H4 108.9(2) . yes
C7 C6 H4 108.0(2) . yes
H3 C6 H4 108.4(3) . yes
C6 C7 C8 109.7(2) . yes
C6 C7 H5 109.5(2) . yes
C8 C7 H5 110.3(2) . yes
C6 C7 H6 109.2(2) . yes
C8 C7 H6 110.0(2) . yes
H5 C7 H6 108.2(3) . yes
C7 C8 C9 115.1(2) . yes
C7 C8 H7 108.0(2) . yes
C9 C8 H7 108.6(2) . yes
C7 C8 H8 107.8(2) . yes
C9 C8 H8 108.5(2) . yes
H7 C8 H8 108.7(3) . yes
C10 C9 C8 112.8(2) . yes
C10 C9 H9 109.3(2) . yes
C8 C9 H9 108.9(2) . yes
C10 C9 H10 108.8(3) . yes
C8 C9 H10 108.6(2) . yes
H9 C9 H10 108.4(3) . yes
C11 C10 C9 114.1(2) . yes
C11 C10 H11 108.5(3) . yes
C9 C10 H11 109.0(2) . yes
C11 C10 H12 108.2(2) . yes
C9 C10 H12 108.6(2) . yes
H11 C10 H12 108.3(3) . yes
C12 C11 C10 113.7(3) . yes
C12 C11 H13 108.5(3) . yes
C10 C11 H13 108.7(3) . yes
C12 C11 H14 108.7(3) . yes
C10 C11 H14 108.5(2) . yes
H13 C11 H14 108.7(3) . yes
C11 C12 C13 113.8(3) . yes
C11 C12 H15 109.0(3) . yes
C13 C12 H15 107.5(3) . yes
C11 C12 H16 109.4(3) . yes
C13 C12 H16 108.3(3) . yes
H15 C12 H16 108.8(3) . yes
C14 C13 C12 114.1(3) . yes
C14 C13 H17 108.5(3) . yes
C12 C13 H17 107.4(3) . yes
C14 C13 H18 108.8(3) . yes
C12 C13 H18 108.3(3) . yes
H17 C13 H18 109.6(3) . yes
C13 C14 C15 113.9(3) . yes
C13 C14 H19 108.6(3) . yes
C15 C14 H19 108.1(3) . yes
C13 C14 H20 108.7(3) . yes
C15 C14 H20 108.5(3) . yes
H19 C14 H20 109.1(3) . yes
C16 C15 C14 114.0(3) . yes
C16 C15 H21 108.9(3) . yes
C14 C15 H21 107.6(3) . yes
C16 C15 H22 109.6(3) . yes
C14 C15 H22 108.3(3) . yes
H21 C15 H22 108.3(3) . yes
C15 C16 C17 114.3(3) . yes
C15 C16 H23 108.5(3) . yes
C17 C16 H23 108.5(3) . yes
C15 C16 H24 109.0(3) . yes
C17 C16 H24 107.7(3) . yes
H23 C16 H24 108.7(3) . yes
C16 C17 C18 113.5(3) . yes
C16 C17 H25 109.1(3) . yes
C18 C17 H25 109.8(3) . yes
C16 C17 H26 107.9(3) . yes
C18 C17 H26 108.2(3) . yes
H25 C17 H26 108.2(3) . yes
C19 C18 C17 113.9(3) . yes
C19 C18 H27 107.9(3) . yes
C17 C18 H27 109.8(3) . yes
C19 C18 H28 108.0(3) . yes
C17 C18 H28 108.4(3) . yes
H27 C18 H28 108.7(3) . yes
C20 C19 C18 113.6(3) . yes
C20 C19 H29 108.9(3) . yes
C18 C19 H29 107.8(3) . yes
C20 C19 H30 109.3(3) . yes
C18 C19 H30 108.3(3) . yes
H29 C19 H30 108.8(3) . yes
C21 C20 C19 114.2(3) . yes
C21 C20 H31 108.5(3) . yes
C19 C20 H31 109.2(3) . yes
C21 C20 H32 108.4(3) . yes
C19 C20 H32 109.2(3) . yes
H31 C20 H32 107.1(4) . yes
C20 C21 H33 108.6(4) . yes
C20 C21 H34 109.0(3) . yes
H33 C21 H34 111.2(5) . yes
C20 C21 H35 109.0(4) . yes
H33 C21 H35 108.9(4) . yes
H34 C21 H35 110.1(4) . yes

loop_
_geom_bond_atom_site_label_1
_geom_bond_atom_site_label_2
_geom_bond_distance
_geom_bond_site_symmetry_2
_geom_bond_publ_flag
S1 C2 1.749(3) . yes
S1 C1 1.769(3) . yes
S2 C5 1.752(3) . yes
S2 C1 1.775(3) . yes
N1 C4 1.361(4) . yes
N1 C3 1.387(4) . yes
N1 C6 1.467(3) . yes
C1 C1 1.345(5) 2_566 yes
C2 C3 1.377(4) . yes
C2 C5 1.416(4) . yes
C3 H1 0.959(3) . yes
C4 C5 1.380(4) . yes
C4 H2 0.961(3) . yes
C6 C7 1.520(4) . yes
C6 H3 0.958(3) . yes
C6 H4 0.955(3) . yes
C7 C8 1.524(4) . yes
C7 H5 0.955(3) . yes
C7 H6 0.961(3) . yes
C8 C9 1.533(4) . yes
C8 H7 0.954(3) . yes
C8 H8 0.955(3) . yes
C9 C10 1.527(4) . yes
C9 H9 0.954(3) . yes
C9 H10 0.959(3) . yes
C10 C11 1.526(4) . yes
C10 H11 0.955(3) . yes
C10 H12 0.958(3) . yes
C11 C12 1.524(4) . yes
C11 H13 0.953(3) . yes
C11 H14 0.956(3) . yes
C12 C13 1.528(4) . yes
C12 H15 0.958(3) . yes
C12 H16 0.950(3) . yes
C13 C14 1.525(4) . yes
C13 H17 0.953(3) . yes
C13 H18 0.945(3) . yes
C14 C15 1.526(4) . yes
C14 H19 0.950(3) . yes
C14 H20 0.954(3) . yes
C15 C16 1.522(4) . yes
C15 H21 0.964(3) . yes
C15 H22 0.950(3) . yes
C16 C17 1.528(4) . yes
C16 H23 0.954(3) . yes
C16 H24 0.955(3) . yes
C17 C18 1.527(4) . yes
C17 H25 0.947(3) . yes
C17 H26 0.967(3) . yes
C18 C19 1.525(4) . yes
C18 H27 0.949(3) . yes
C18 H28 0.959(3) . yes
C19 C20 1.522(4) . yes
C19 H29 0.961(3) . yes
C19 H30 0.946(4) . yes
C20 C21 1.522(5) . yes
C20 H31 0.959(4) . yes
C20 H32 0.970(4) . yes
C21 H33 0.947(4) . yes
C21 H34 0.933(5) . yes
C21 H35 0.960(5) . yes

loop_
_geom_torsion_atom_site_label_1
_geom_torsion_atom_site_label_2
_geom_torsion_atom_site_label_3
_geom_torsion_atom_site_label_4
_geom_torsion
_geom_torsion_site_symmetry_4
_geom_torsion_publ_flag
C2 S1 C1 C1 -177.3(3) 2_566 yes
C2 S1 C1 S2 4.46(17) . yes
C5 S2 C1 C1 177.6(3) 2_566 yes
C5 S2 C1 S1 -4.15(17) . yes
C1 S1 C2 C3 178.3(3) . yes
C1 S1 C2 C5 -3.1(2) . yes
C5 C2 C3 N1 -0.8(3) . yes
S1 C2 C3 N1 177.9(2) . yes
C4 N1 C3 C2 0.8(3) . yes
C6 N1 C3 C2 172.9(2) . yes
C3 N1 C4 C5 -0.5(3) . yes
C6 N1 C4 C5 -172.6(2) . yes
N1 C4 C5 C2 0.0(3) . yes
N1 C4 C5 S2 -179.0(2) . yes
C3 C2 C5 C4 0.5(3) . yes
S1 C2 C5 C4 -178.50(19) . yes
C3 C2 C5 S2 179.69(19) . yes
S1 C2 C5 S2 0.7(3) . yes
C1 S2 C5 C4 -179.0(3) . yes
C1 S2 C5 C2 2.0(2) . yes
C4 N1 C6 C7 -82.4(3) . yes
C3 N1 C6 C7 106.6(3) . yes
N1 C6 C7 C8 170.0(2) . yes
C6 C7 C8 C9 179.5(2) . yes
C7 C8 C9 C10 172.6(2) . yes
C8 C9 C10 C11 -175.2(2) . yes
C9 C10 C11 C12 -179.3(2) . yes
C10 C11 C12 C13 179.7(2) . yes
C11 C12 C13 C14 -179.2(3) . yes
C12 C13 C14 C15 178.9(2) . yes
C13 C14 C15 C16 -179.9(3) . yes
C14 C15 C16 C17 -179.9(3) . yes
C15 C16 C17 C18 -179.8(3) . yes
C16 C17 C18 C19 -179.8(3) . yes
C17 C18 C19 C20 178.1(3) . yes
C18 C19 C20 C21 -179.6(3) . yes
